data_7118603
loop_
_publ_author_name
'Itazaki, Masumi'
'Katsube, Shinya'
'Kamitani, Masahiro'
'Nakazawa, Hiroshi'

_publ_section_title
;
 Synthesis of vinylphosphines and unsymmetric diphosphines: iron-catalyzed
 selective hydrophosphination reaction of alkynes and vinylphosphines with
 secondary phosphines.
;
_journal_issue 15
_journal_name_full 'Chemical communications (Cambridge, England)'
_journal_page_first 3163
_journal_page_last 3166
_journal_paper_doi 10.1039/c5cc10185a
_journal_volume 52
_journal_year 2016
_chemical_formula_moiety 'C34 H33 N P2'
_chemical_formula_sum 'C34 H33 N P2'
_chemical_formula_weight 517.55
_space_group_IT_number 14
_symmetry_cell_setting monoclinic
_symmetry_Int_Tables_number 14
_symmetry_space_group_name_Hall '-P 2ybc'
_symmetry_space_group_name_H-M 'P 1 21/c 1'
_audit_update_record
;
2015-12-10 deposited with the CCDC.
2016-01-14 downloaded from the CCDC.
;
_cell_angle_alpha 90.00
_cell_angle_beta 94.9633(17)
_cell_angle_gamma 90.00
_cell_formula_units_Z 4
_cell_length_a 18.2866(7)
_cell_length_b 6.0518(2)
_cell_length_c 25.5425(10)
_cell_measurement_reflns_used 5170
_cell_measurement_temperature 200(2)
_cell_measurement_theta_max 27.4739
_cell_measurement_theta_min 2.0301
_cell_volume 2816.11(18)
_computing_cell_refinement 'CrystalClear (Rigaku Inc., 2008)'
_computing_data_collection 'CrystalClear (Rigaku Inc., 2008)'
_computing_data_reduction 'CrystalClear (Rigaku Inc., 2008)'
_computing_molecular_graphics 'Yadokari-XG (Wakita, Nemoto et al., 2009)'
_computing_publication_material 'Yadokari-XG (Wakita, Nemoto et al., 2009)'
_computing_structure_refinement 'SHELXL-97 (Sheldrick, 1997)'
_computing_structure_solution 'SIR97 (Altomare <i>et al.</i>,  1999)'
_diffrn_ambient_temperature 200(2)
_diffrn_detector_area_resol_mean 7.32
_diffrn_measured_fraction_theta_full 0.967
_diffrn_measured_fraction_theta_max 0.967
_diffrn_measurement_details
;
scan:
    Number of images: 1200
               Slice: -80.0000 - 100.0000
         Image width: 0.1500
            Exp time: 16.0000
       Rotation axis: Phi
               Omega: 0.0000
                 Chi: 0.0000
                 Phi: 0.0000
                 XTD: 55.1270
              2theta: 24.9791
scan:
    Number of images: 400
               Slice: -15.0000 - 45.0000
         Image width: 0.1500
            Exp time: 16.0000
       Rotation axis: Omega
               Omega: 0.0000
                 Chi: 90.0000
                 Phi: 0.0000
                 XTD: 55.1270
              2theta: 24.9791
scan:
    Number of images: 400
               Slice: -15.0000 - 45.0000
         Image width: 0.1500
            Exp time: 16.0000
       Rotation axis: Omega
               Omega: 0.0000
                 Chi: 90.0000
                 Phi: 90.0000
                 XTD: 55.1270
              2theta: 24.9791
scan:
    Number of images: 400
               Slice: -15.0000 - 45.0000
         Image width: 0.1500
            Exp time: 16.0000
       Rotation axis: Omega
               Omega: 0.0000
                 Chi: 90.0000
                 Phi: 180.0000
                 XTD: 55.1270
              2theta: 24.9791
scan:
    Number of images: 400
               Slice: -15.0000 - 45.0000
         Image width: 0.1500
            Exp time: 16.0000
       Rotation axis: Omega
               Omega: 0.0000
                 Chi: 90.0000
                 Phi: 270.0000
                 XTD: 55.1270
              2theta: 24.9791

;
_diffrn_measurement_device 'Mercury CCD (2x2 bin mode)'
_diffrn_measurement_device_details 'AFC7: Eulerian 3-circle'
_diffrn_measurement_device_type 'Rigaku/MSC Mercury CCD'
_diffrn_measurement_method '\w and \f'
_diffrn_radiation_detector CCD
_diffrn_radiation_monochromator 'Graphite Monochromator'
_diffrn_radiation_source 'Rotating Anode'
_diffrn_radiation_type MoK\a
_diffrn_radiation_wavelength 0.71070
_diffrn_reflns_av_R_equivalents 0.0327
_diffrn_reflns_av_sigmaI/netI 0.0357
_diffrn_reflns_limit_h_max 23
_diffrn_reflns_limit_h_min -19
_diffrn_reflns_limit_k_max 5
_diffrn_reflns_limit_k_min -7
_diffrn_reflns_limit_l_max 33
_diffrn_reflns_limit_l_min -32
_diffrn_reflns_number 20552
_diffrn_reflns_reduction_process 'Lp corrections applied'
_diffrn_reflns_theta_full 27.49
_diffrn_reflns_theta_max 27.49
_diffrn_reflns_theta_min 2.64
_diffrn_source_current 250.0000
_diffrn_source_power 13.7500
_diffrn_source_voltage 55.0000
_exptl_absorpt_coefficient_mu 0.178
_exptl_absorpt_correction_T_max 0.9947
_exptl_absorpt_correction_T_min 0.9243
_exptl_absorpt_correction_type multi-scan
_exptl_absorpt_process_details 'REQAB (Rigaku, 1998)'
_exptl_crystal_colour Colorless
_exptl_crystal_density_diffrn 1.221
_exptl_crystal_density_method 'not measured'
_exptl_crystal_description Platelet
_exptl_crystal_F_000 1096
_exptl_crystal_preparation 'mounted on the CryoLoop with Palaton oil and placed in N2 stream at 200(2) K'
_exptl_crystal_size_max 0.45
_exptl_crystal_size_mid 0.08
_exptl_crystal_size_min 0.03
_refine_diff_density_max 0.308
_refine_diff_density_min -0.271
_refine_diff_density_rms 0.047
_refine_ls_extinction_method none
_refine_ls_goodness_of_fit_ref 1.086
_refine_ls_hydrogen_treatment mixed
_refine_ls_matrix_type full
_refine_ls_number_parameters 455
_refine_ls_number_reflns 6233
_refine_ls_number_restraints 0
_refine_ls_restrained_S_all 1.086
_refine_ls_R_factor_all 0.0652
_refine_ls_R_factor_gt 0.0486
_refine_ls_shift/su_max 0.001
_refine_ls_shift/su_mean 0.000
_refine_ls_structure_factor_coef Fsqd
_refine_ls_weighting_details 'calc w=1/[\s^2^(Fo^2^)+(0.0377P)^2^+1.5732P] where P=(Fo^2^+2Fc^2^)/3'
_refine_ls_weighting_scheme calc
_refine_ls_wR_factor_gt 0.1013
_refine_ls_wR_factor_ref 0.1113
_reflns_number_gt 4965
_reflns_number_total 6233
_reflns_threshold_expression >2sigma(I)
_cod_data_source_file c5cc10185a2.cif
_cod_data_source_block KSY-306
_cod_depositor_comments
;
The following automatic conversions were performed:

'_exptl_absorpt_correction_type' value 'Multi-scan' changed to
'multi-scan' according to
/usr/data/users/saulius/crontab/automatic-downloads/rss-feeds/RSC/lib/dictionaries/cif_core.dic
dictionary named 'cif_core.dic' version 2.4.2 from 2011-04-26.

Automatic conversion script
Id: cif_fix_values 4268 2015-11-12 08:31:59Z antanas 

 Adding full bibliography for 7118599--7118607.cif.
;
_cod_original_sg_symbol_H-M P21/c
_cod_database_code 7118603

loop_
_symmetry_equiv_pos_as_xyz
'x, y, z'
'-x, y+1/2, -z+1/2'
'-x, -y, -z'
'x, -y-1/2, z-1/2'

loop_
_atom_site_label
_atom_site_type_symbol
_atom_site_fract_x
_atom_site_fract_y
_atom_site_fract_z
_atom_site_U_iso_or_equiv
_atom_site_adp_type
_atom_site_occupancy
_atom_site_symmetry_multiplicity
_atom_site_calc_flag
_atom_site_refinement_flags
P1 P 0.80988(2) -0.29901(9) 0.09266(2) 0.02922(13) Uani 1 1 d .
C1 C 0.71393(9) -0.2698(3) 0.06435(7) 0.0289(4) Uani 1 1 d .
C2 C 0.68757(11) -0.4369(4) 0.02995(8) 0.0360(5) Uani 1 1 d .
H2A H 0.7188(11) -0.556(4) 0.0219(9) 0.041(6) Uiso 1 1 d .
C3 C 0.61618(12) -0.4301(4) 0.00662(9) 0.0447(6) Uani 1 1 d .
H3A H 0.5999(13) -0.553(4) -0.0165(10) 0.055(7) Uiso 1 1 d .
C4 C 0.56969(11) -0.2609(4) 0.01813(9) 0.0457(6) Uani 1 1 d .
H4A H 0.5199(12) -0.264(4) 0.0020(9) 0.052(7) Uiso 1 1 d .
C5 C 0.59457(11) -0.0960(4) 0.05247(9) 0.0420(5) Uani 1 1 d .
H5A H 0.5623(12) 0.025(4) 0.0618(9) 0.049(7) Uiso 1 1 d .
C6 C 0.66677(10) -0.0992(4) 0.07503(8) 0.0352(5) Uani 1 1 d .
H6A H 0.6819(12) 0.024(4) 0.0998(9) 0.046(6) Uiso 1 1 d .
C7 C 0.85492(10) -0.1660(4) 0.03939(8) 0.0340(5) Uani 1 1 d .
C8 C 0.83843(14) 0.0452(4) 0.02141(9) 0.0465(6) Uani 1 1 d .
H8A H 0.8048(13) 0.142(4) 0.0383(10) 0.057(7) Uiso 1 1 d .
C9 C 0.86879(16) 0.1282(5) -0.02270(11) 0.0594(7) Uani 1 1 d .
H9A H 0.8545(15) 0.278(5) -0.0347(12) 0.078(9) Uiso 1 1 d .
C10 C 0.91658(15) 0.0012(6) -0.04843(11) 0.0631(8) Uani 1 1 d .
H10A H 0.9365(15) 0.064(5) -0.0774(12) 0.075(9) Uiso 1 1 d .
C11 C 0.93434(14) -0.2064(6) -0.03073(11) 0.0640(8) Uani 1 1 d .
H11A H 0.9675(18) -0.303(6) -0.0495(14) 0.110(12) Uiso 1 1 d .
C12 C 0.90424(12) -0.2902(5) 0.01328(10) 0.0478(6) Uani 1 1 d .
H12A H 0.9167(13) -0.436(5) 0.0266(10) 0.055(7) Uiso 1 1 d .
C13 C 0.81798(9) -0.0892(3) 0.14661(7) 0.0268(4) Uani 1 1 d .
H13A H 0.7983(10) 0.052(4) 0.1316(8) 0.033(5) Uiso 1 1 d .
C14 C 0.89932(9) -0.0602(3) 0.16331(7) 0.0261(4) Uani 1 1 d .
C15 C 0.94045(10) -0.2310(4) 0.18761(8) 0.0299(4) Uani 1 1 d .
H15A H 0.9189(10) -0.365(4) 0.1949(8) 0.031(5) Uiso 1 1 d .
C16 C 1.01546(10) -0.2105(4) 0.20047(8) 0.0316(4) Uani 1 1 d .
H16A H 1.0425(10) -0.331(4) 0.2174(8) 0.031(5) Uiso 1 1 d .
C17 C 1.05140(9) -0.0169(4) 0.18926(8) 0.0314(4) Uani 1 1 d .
C18 C 1.01078(10) 0.1571(4) 0.16579(8) 0.0348(5) Uani 1 1 d .
H18A H 1.0334(11) 0.291(4) 0.1581(9) 0.040(6) Uiso 1 1 d .
C19 C 0.93578(10) 0.1341(3) 0.15286(8) 0.0299(4) Uani 1 1 d .
H19A H 0.9090(11) 0.254(4) 0.1369(8) 0.036(6) Uiso 1 1 d .
N1 N 1.12672(10) 0.0059(4) 0.20285(9) 0.0467(5) Uani 1 1 d .
H1N1 H 1.1465(14) 0.105(5) 0.1843(11) 0.064(9) Uiso 1 1 d .
H1N2 H 1.1497(14) -0.108(5) 0.2137(11) 0.059(9) Uiso 1 1 d .
C20 C 0.77344(9) -0.1746(3) 0.19085(7) 0.0272(4) Uani 1 1 d .
H20A H 0.7243(10) -0.235(3) 0.1767(7) 0.025(5) Uiso 1 1 d .
H20B H 0.8009(11) -0.294(4) 0.2094(8) 0.035(6) Uiso 1 1 d .
P2 P 0.75681(2) 0.03709(9) 0.24143(2) 0.02930(13) Uani 1 1 d .
C21 C 0.72912(9) -0.1401(3) 0.29456(7) 0.0292(4) Uani 1 1 d .
C22 C 0.69023(10) -0.3373(4) 0.28621(8) 0.0327(4) Uani 1 1 d .
H22A H 0.6749(11) -0.377(4) 0.2521(9) 0.040(6) Uiso 1 1 d .
C23 C 0.67409(11) -0.4695(4) 0.32756(8) 0.0357(5) Uani 1 1 d .
H23A H 0.6486(12) -0.606(4) 0.3213(9) 0.051(7) Uiso 1 1 d .
C24 C 0.69623(11) -0.4118(4) 0.37933(8) 0.0405(5) Uani 1 1 d .
C25 C 0.73527(12) -0.2168(4) 0.38792(9) 0.0428(5) Uani 1 1 d .
H25A H 0.7495(12) -0.171(4) 0.4203(10) 0.049(7) Uiso 1 1 d .
C26 C 0.75168(11) -0.0829(4) 0.34654(8) 0.0366(5) Uani 1 1 d .
H26A H 0.7799(11) 0.052(4) 0.3528(8) 0.037(6) Uiso 1 1 d .
C27 C 0.67537(19) -0.5581(6) 0.42389(11) 0.0587(7) Uani 1 1 d .
H27A H 0.6946(19) -0.509(6) 0.4566(15) 0.107(12) Uiso 1 1 d .
H27B H 0.698(2) -0.708(8) 0.4195(18) 0.150(17) Uiso 1 1 d .
H27C H 0.620(2) -0.575(7) 0.4238(16) 0.137(15) Uiso 1 1 d .
C28 C 0.66888(9) 0.1504(3) 0.21268(7) 0.0289(4) Uani 1 1 d .
C29 C 0.59974(10) 0.0875(4) 0.22639(9) 0.0389(5) Uani 1 1 d .
H29A H 0.5959(11) -0.024(4) 0.2511(9) 0.042(6) Uiso 1 1 d .
C30 C 0.53660(11) 0.1862(4) 0.20301(10) 0.0449(6) Uani 1 1 d .
H30A H 0.4915(13) 0.141(4) 0.2146(9) 0.054(7) Uiso 1 1 d .
C31 C 0.53983(10) 0.3484(4) 0.16518(8) 0.0376(5) Uani 1 1 d .
C32 C 0.60854(11) 0.4092(4) 0.15107(9) 0.0360(5) Uani 1 1 d .
H32A H 0.6130(12) 0.516(4) 0.1256(9) 0.048(7) Uiso 1 1 d .
C33 C 0.67166(10) 0.3130(3) 0.17458(8) 0.0326(4) Uani 1 1 d .
H33A H 0.7191(11) 0.359(4) 0.1644(8) 0.040(6) Uiso 1 1 d .
C34 C 0.47219(12) 0.4605(5) 0.13953(11) 0.0608(8) Uani 1 1 d .
H34A H 0.4285 0.4002 0.1540 0.091 Uiso 1 1 calc R
H34B H 0.4690 0.4343 0.1015 0.091 Uiso 1 1 calc R
H34C H 0.4752 0.6197 0.1464 0.091 Uiso 1 1 calc R

loop_
_atom_site_aniso_label
_atom_site_aniso_U_11
_atom_site_aniso_U_22
_atom_site_aniso_U_33
_atom_site_aniso_U_23
_atom_site_aniso_U_13
_atom_site_aniso_U_12
P1 0.0279(2) 0.0311(3) 0.0282(3) -0.0020(2) -0.00007(18) 0.0032(2)
C1 0.0285(8) 0.0341(11) 0.0238(9) 0.0007(8) 0.0009(7) -0.0013(8)
C2 0.0383(10) 0.0368(12) 0.0325(11) -0.0036(9) 0.0001(8) -0.0020(9)
C3 0.0448(11) 0.0472(15) 0.0397(13) -0.0035(11) -0.0096(10) -0.0102(10)
C4 0.0335(10) 0.0608(16) 0.0403(13) 0.0070(12) -0.0104(9) -0.0047(10)
C5 0.0339(10) 0.0479(14) 0.0434(13) 0.0043(11) -0.0018(9) 0.0086(10)
C6 0.0359(10) 0.0366(12) 0.0323(11) -0.0015(9) -0.0014(8) 0.0032(9)
C7 0.0306(9) 0.0435(13) 0.0279(10) -0.0065(9) 0.0019(8) -0.0010(8)
C8 0.0583(13) 0.0462(14) 0.0367(13) 0.0033(11) 0.0145(10) 0.0030(12)
C9 0.0787(18) 0.0568(18) 0.0432(15) 0.0057(14) 0.0087(13) -0.0138(15)
C10 0.0622(16) 0.091(3) 0.0380(15) -0.0054(16) 0.0151(12) -0.0237(16)
C11 0.0526(14) 0.097(3) 0.0458(15) -0.0100(17) 0.0215(12) 0.0051(15)
C12 0.0418(11) 0.0584(17) 0.0439(14) -0.0056(13) 0.0085(10) 0.0089(11)
C13 0.0261(8) 0.0294(11) 0.0246(10) 0.0012(8) 0.0002(7) 0.0028(7)
C14 0.0253(8) 0.0310(11) 0.0221(9) -0.0012(8) 0.0023(7) 0.0007(7)
C15 0.0272(8) 0.0287(11) 0.0336(11) 0.0025(9) 0.0009(7) -0.0016(8)
C16 0.0270(8) 0.0363(12) 0.0313(10) 0.0017(9) 0.0014(7) 0.0030(8)
C17 0.0247(8) 0.0419(12) 0.0280(10) -0.0063(9) 0.0039(7) -0.0024(8)
C18 0.0337(9) 0.0331(12) 0.0382(12) -0.0026(10) 0.0060(8) -0.0068(9)
C19 0.0324(9) 0.0294(11) 0.0278(10) 0.0014(9) 0.0026(7) 0.0019(8)
N1 0.0266(8) 0.0549(14) 0.0579(14) 0.0010(11) -0.0008(8) -0.0048(9)
C20 0.0240(8) 0.0326(11) 0.0250(10) -0.0023(8) 0.0018(7) 0.0012(7)
P2 0.0252(2) 0.0341(3) 0.0284(3) -0.0040(2) 0.00122(18) -0.00169(19)
C21 0.0263(8) 0.0359(11) 0.0251(10) -0.0024(8) 0.0001(7) 0.0049(8)
C22 0.0333(9) 0.0398(13) 0.0248(10) -0.0034(9) 0.0008(8) 0.0025(8)
C23 0.0385(10) 0.0359(12) 0.0330(11) -0.0019(10) 0.0045(8) 0.0027(9)
C24 0.0460(11) 0.0452(14) 0.0305(11) 0.0016(10) 0.0043(9) 0.0109(10)
C25 0.0507(12) 0.0528(15) 0.0238(11) -0.0045(10) -0.0037(9) 0.0037(11)
C26 0.0370(10) 0.0400(13) 0.0319(11) -0.0079(10) -0.0020(8) 0.0016(9)
C27 0.082(2) 0.061(2) 0.0334(14) 0.0093(13) 0.0093(13) -0.0004(16)
C28 0.0288(8) 0.0307(11) 0.0274(10) -0.0053(8) 0.0041(7) 0.0011(8)
C29 0.0324(9) 0.0448(14) 0.0402(12) 0.0129(11) 0.0073(8) 0.0018(9)
C30 0.0270(9) 0.0593(16) 0.0489(14) 0.0135(12) 0.0064(9) 0.0027(10)
C31 0.0344(9) 0.0452(13) 0.0329(11) 0.0010(10) 0.0015(8) 0.0069(9)
C32 0.0431(11) 0.0341(12) 0.0313(11) 0.0024(9) 0.0056(9) 0.0013(9)
C33 0.0330(9) 0.0291(11) 0.0368(11) -0.0007(9) 0.0088(8) -0.0013(8)
C34 0.0409(12) 0.083(2) 0.0576(16) 0.0214(15) 0.0013(11) 0.0143(13)

loop_
_atom_type_symbol
_atom_type_description
_atom_type_scat_dispersion_real
_atom_type_scat_dispersion_imag
_atom_type_scat_source
C C 0.0033 0.0016 'International Tables Vol C Tables 4.2.6.8 and 6.1.1.4'
H H 0.0000 0.0000 'International Tables Vol C Tables 4.2.6.8 and 6.1.1.4'
N N 0.0061 0.0033 'International Tables Vol C Tables 4.2.6.8 and 6.1.1.4'
P P 0.1023 0.0942 'International Tables Vol C Tables 4.2.6.8 and 6.1.1.4'

loop_
_geom_angle_atom_site_label_1
_geom_angle_atom_site_label_2
_geom_angle_atom_site_label_3
_geom_angle
C7 P1 C1 98.03(8)
C7 P1 C13 103.68(9)
C1 P1 C13 103.61(8)
C6 C1 C2 118.39(17)
C6 C1 P1 125.44(15)
C2 C1 P1 116.16(15)
C3 C2 C1 120.6(2)
C3 C2 H2A 119.3(13)
C1 C2 H2A 120.1(13)
C4 C3 C2 120.3(2)
C4 C3 H3A 122.0(14)
C2 C3 H3A 117.6(14)
C3 C4 C5 119.82(19)
C3 C4 H4A 118.2(15)
C5 C4 H4A 122.0(15)
C4 C5 C6 120.1(2)
C4 C5 H5A 121.5(13)
C6 C5 H5A 118.4(13)
C1 C6 C5 120.8(2)
C1 C6 H6A 122.3(13)
C5 C6 H6A 116.9(13)
C8 C7 C12 118.2(2)
C8 C7 P1 123.53(17)
C12 C7 P1 118.07(19)
C7 C8 C9 120.8(3)
C7 C8 H8A 122.5(15)
C9 C8 H8A 116.8(15)
C10 C9 C8 120.0(3)
C10 C9 H9A 121.9(18)
C8 C9 H9A 118.1(18)
C11 C10 C9 120.0(3)
C11 C10 H10A 122.6(19)
C9 C10 H10A 117.4(19)
C10 C11 C12 120.3(3)
C10 C11 H11A 121(2)
C12 C11 H11A 119(2)
C7 C12 C11 120.7(3)
C7 C12 H12A 118.0(15)
C11 C12 H12A 121.3(15)
C14 C13 C20 113.56(14)
C14 C13 P1 107.34(12)
C20 C13 P1 107.47(13)
C14 C13 H13A 108.8(11)
C20 C13 H13A 112.1(12)
P1 C13 H13A 107.3(12)
C19 C14 C15 117.67(16)
C19 C14 C13 121.17(16)
C15 C14 C13 121.11(17)
C16 C15 C14 121.60(19)
C16 C15 H15A 117.2(12)
C14 C15 H15A 121.1(12)
C17 C16 C15 120.21(19)
C17 C16 H16A 119.8(12)
C15 C16 H16A 120.0(12)
C16 C17 C18 118.88(16)
C16 C17 N1 120.5(2)
C18 C17 N1 120.6(2)
C19 C18 C17 120.3(2)
C19 C18 H18A 118.7(13)
C17 C18 H18A 121.0(13)
C14 C19 C18 121.28(18)
C14 C19 H19A 119.4(12)
C18 C19 H19A 119.3(13)
C17 N1 H1N1 112.5(18)
C17 N1 H1N2 117.0(18)
H1N1 N1 H1N2 122(3)
C13 C20 P2 114.03(14)
C13 C20 H20A 111.7(11)
P2 C20 H20A 107.7(11)
C13 C20 H20B 108.8(12)
P2 C20 H20B 106.2(12)
H20A C20 H20B 108.0(16)
C21 P2 C28 103.02(8)
C21 P2 C20 100.55(9)
C28 P2 C20 99.71(8)
C22 C21 C26 117.45(19)
C22 C21 P2 123.79(15)
C26 C21 P2 118.65(16)
C23 C22 C21 121.30(19)
C23 C22 H22A 120.4(14)
C21 C22 H22A 118.3(14)
C22 C23 C24 121.2(2)
C22 C23 H23A 120.5(15)
C24 C23 H23A 118.2(15)
C25 C24 C23 117.8(2)
C25 C24 C27 122.5(2)
C23 C24 C27 119.6(2)
C26 C25 C24 121.3(2)
C26 C25 H25A 117.6(16)
C24 C25 H25A 121.1(16)
C25 C26 C21 120.9(2)
C25 C26 H26A 120.9(13)
C21 C26 H26A 118.2(13)
C24 C27 H27A 113(2)
C24 C27 H27B 108(3)
H27A C27 H27B 105(3)
C24 C27 H27C 112(2)
H27A C27 H27C 110(3)
H27B C27 H27C 109(3)
C33 C28 C29 117.31(18)
C33 C28 P2 117.39(14)
C29 C28 P2 125.30(16)
C30 C29 C28 120.9(2)
C30 C29 H29A 119.7(13)
C28 C29 H29A 119.4(13)
C31 C30 C29 121.5(2)
C31 C30 H30A 121.3(15)
C29 C30 H30A 117.2(15)
C30 C31 C32 117.71(18)
C30 C31 C34 122.65(19)
C32 C31 C34 119.6(2)
C33 C32 C31 121.1(2)
C33 C32 H32A 118.6(14)
C31 C32 H32A 120.3(14)
C32 C33 C28 121.54(18)
C32 C33 H33A 119.6(13)
C28 C33 H33A 118.8(13)
C31 C34 H34A 109.5
C31 C34 H34B 109.5
H34A C34 H34B 109.5
C31 C34 H34C 109.5
H34A C34 H34C 109.5
H34B C34 H34C 109.5

loop_
_geom_bond_atom_site_label_1
_geom_bond_atom_site_label_2
_geom_bond_distance
P1 C7 1.836(2)
P1 C1 1.8475(17)
P1 C13 1.870(2)
C1 C6 1.387(3)
C1 C2 1.398(3)
C2 C3 1.388(3)
C2 H2A 0.95(2)
C3 C4 1.379(3)
C3 H3A 0.98(3)
C4 C5 1.379(3)
C4 H4A 0.97(2)
C5 C6 1.394(3)
C5 H5A 0.98(2)
C6 H6A 1.00(2)
C7 C8 1.383(3)
C7 C12 1.388(3)
C8 C9 1.392(3)
C8 H8A 0.98(3)
C9 C10 1.373(4)
C9 H9A 0.98(3)
C10 C11 1.365(5)
C10 H10A 0.93(3)
C11 C12 1.390(4)
C11 H11A 0.99(4)
C12 H12A 0.97(3)
C13 C14 1.522(2)
C13 C20 1.538(3)
C13 H13A 0.99(2)
C14 C19 1.389(3)
C14 C15 1.392(3)
C15 C16 1.388(2)
C15 H15A 0.93(2)
C16 C17 1.386(3)
C16 H16A 0.96(2)
C17 C18 1.394(3)
C17 N1 1.398(2)
C18 C19 1.390(3)
C18 H18A 0.94(2)
C19 H19A 0.95(2)
N1 H1N1 0.86(3)
N1 H1N2 0.84(3)
C20 P2 1.863(2)
C20 H20A 1.009(18)
C20 H20B 0.98(2)
P2 C21 1.835(2)
P2 C28 1.8413(18)
C21 C22 1.396(3)
C21 C26 1.399(3)
C22 C23 1.377(3)
C22 H22A 0.92(2)
C23 C24 1.394(3)
C23 H23A 0.95(3)
C24 C25 1.387(3)
C24 C27 1.517(3)
C25 C26 1.385(3)
C25 H25A 0.89(2)
C26 H26A 0.97(2)
C27 H27A 0.93(4)
C27 H27B 1.01(5)
C27 H27C 1.02(4)
C28 C33 1.388(3)
C28 C29 1.394(3)
C29 C30 1.388(3)
C29 H29A 0.93(2)
C30 C31 1.382(3)
C30 H30A 0.94(2)
C31 C32 1.386(3)
C31 C34 1.510(3)
C32 C33 1.383(3)
C32 H32A 0.92(2)
C33 H33A 0.97(2)
C34 H34A 0.9800
C34 H34B 0.9800
C34 H34C 0.9800

loop_
_geom_torsion_atom_site_label_1
_geom_torsion_atom_site_label_2
_geom_torsion_atom_site_label_3
_geom_torsion_atom_site_label_4
_geom_torsion
C7 P1 C1 C6 -94.63(19)
C13 P1 C1 C6 11.6(2)
C7 P1 C1 C2 86.28(17)
C13 P1 C1 C2 -167.47(16)
C6 C1 C2 C3 0.8(3)
P1 C1 C2 C3 180.00(17)
C1 C2 C3 C4 -1.7(4)
C2 C3 C4 C5 0.9(4)
C3 C4 C5 C6 0.7(4)
C2 C1 C6 C5 0.7(3)
P1 C1 C6 C5 -178.35(17)
C4 C5 C6 C1 -1.5(3)
C1 P1 C7 C8 55.44(19)
C13 P1 C7 C8 -50.75(19)
C1 P1 C7 C12 -119.68(17)
C13 P1 C7 C12 134.12(16)
C12 C7 C8 C9 2.0(3)
P1 C7 C8 C9 -173.16(19)
C7 C8 C9 C10 -1.0(4)
C8 C9 C10 C11 -0.1(4)
C9 C10 C11 C12 0.0(4)
C8 C7 C12 C11 -2.0(3)
P1 C7 C12 C11 173.41(19)
C10 C11 C12 C7 1.0(4)
C7 P1 C13 C14 -64.21(14)
C1 P1 C13 C14 -166.14(13)
C7 P1 C13 C20 173.30(12)
C1 P1 C13 C20 71.37(13)
C20 C13 C14 C19 -130.75(19)
P1 C13 C14 C19 110.62(18)
C20 C13 C14 C15 52.0(2)
P1 C13 C14 C15 -66.6(2)
C19 C14 C15 C16 -0.8(3)
C13 C14 C15 C16 176.51(18)
C14 C15 C16 C17 0.0(3)
C15 C16 C17 C18 1.1(3)
C15 C16 C17 N1 179.0(2)
C16 C17 C18 C19 -1.4(3)
N1 C17 C18 C19 -179.35(19)
C15 C14 C19 C18 0.5(3)
C13 C14 C19 C18 -176.85(18)
C17 C18 C19 C14 0.6(3)
C14 C13 C20 P2 74.61(18)
P1 C13 C20 P2 -166.83(9)
C13 C20 P2 C21 -163.85(12)
C13 C20 P2 C28 90.82(13)
C28 P2 C21 C22 69.49(17)
C20 P2 C21 C22 -33.17(17)
C28 P2 C21 C26 -114.46(16)
C20 P2 C21 C26 142.88(15)
C26 C21 C22 C23 0.6(3)
P2 C21 C22 C23 176.68(15)
C21 C22 C23 C24 -0.2(3)
C22 C23 C24 C25 -0.1(3)
C22 C23 C24 C27 178.1(2)
C23 C24 C25 C26 0.2(3)
C27 C24 C25 C26 -178.0(2)
C24 C25 C26 C21 0.2(3)
C22 C21 C26 C25 -0.6(3)
P2 C21 C26 C25 -176.86(16)
C21 P2 C28 C33 172.87(15)
C20 P2 C28 C33 -83.82(17)
C21 P2 C28 C29 -6.5(2)
C20 P2 C28 C29 96.80(19)
C33 C28 C29 C30 -0.6(3)
P2 C28 C29 C30 178.77(18)
C28 C29 C30 C31 0.5(4)
C29 C30 C31 C32 0.2(4)
C29 C30 C31 C34 -179.3(2)
C30 C31 C32 C33 -0.9(3)
C34 C31 C32 C33 178.7(2)
C31 C32 C33 C28 0.8(3)
C29 C28 C33 C32 0.0(3)
P2 C28 C33 C32 -179.45(16)
